data_1552740
loop_
_publ_author_name
'Ly, Jack'
'Martin, Kara'
'Thomas, Simil'
'Yamashita, Masataka'
'Yu, Beihang'
'Pointer, Craig A.'
'Yamada, Hiroko'
'Carter, Kenneth R.'
'Parkin, Sean'
'Zhang, Lei'
'Bredas, Jean-Luc'
'Young, Elizabeth R.'
'Briseno, Alejandro L.'

_publ_section_title
;
 Short Excited-State Lifetimes Enable Photo-Oxidatively Stable Rubrene
 Derivatives.
;
_journal_issue 35
_journal_name_full 'The journal of physical chemistry. A'
_journal_page_first 7558
_journal_paper_doi 10.1021/acs.jpca.9b04203
_journal_volume 123
_journal_year 2019
_chemical_formula_moiety 'C46 H28'
_chemical_formula_sum 'C46 H28'
_chemical_formula_weight 580.68
_space_group_crystal_system monoclinic
_space_group_IT_number 14
_space_group_name_Hall '-P 2ybc'
_space_group_name_H-M_alt 'P 1 21/c 1'
_atom_sites_solution_hydrogens difmap
_atom_sites_solution_primary direct
_atom_sites_solution_secondary difmap
_audit_creation_method 'SHELXL-2014/7 and CIFFIX'
_cell_angle_alpha 90
_cell_angle_beta 96.192(2)
_cell_angle_gamma 90
_cell_formula_units_Z 4
_cell_length_a 5.7060(1)
_cell_length_b 24.2192(7)
_cell_length_c 21.9739(7)
_cell_measurement_reflns_used 6252
_cell_measurement_temperature 90.0(2)
_cell_measurement_theta_max 68.25
_cell_measurement_theta_min 2.72
_cell_volume 3018.96(14)
_computing_cell_refinement '<i>APEX2</i> (Bruker-AXS, 2006)'
_computing_data_collection '<i>APEX2</i> (Bruker-AXS, 2006)'
_computing_data_reduction '<i>APEX2</i> (Bruker-AXS, 2006)'
_computing_molecular_graphics '<i>XP in SHELXTL</i> (Sheldrick, 2008)'
_computing_publication_material '<i>SHELX</i> (Sheldrick, 2008) and <i>CIFFIX</i> (Parkin, 2013)'
_computing_structure_refinement '<i>SHELXL-2014/7</i> (Sheldrick, 2015b)'
_computing_structure_solution '<i>SHELXT</i> (Sheldrick, 2015a)'
_diffrn_ambient_temperature 90.0(2)
_diffrn_detector_area_resol_mean 5.6
_diffrn_measured_fraction_theta_full 0.988
_diffrn_measured_fraction_theta_max 0.985
_diffrn_measurement_device_type 'Bruker X8 Proteum diffractometer'
_diffrn_measurement_method '\f and \w scans'
_diffrn_radiation_type CuK\a
_diffrn_radiation_wavelength 1.54178
_diffrn_reflns_av_R_equivalents 0.0945
_diffrn_reflns_av_unetI/netI 0.0729
_diffrn_reflns_Laue_measured_fraction_full 0.988
_diffrn_reflns_Laue_measured_fraction_max 0.985
_diffrn_reflns_limit_h_max 2
_diffrn_reflns_limit_h_min -6
_diffrn_reflns_limit_k_max 28
_diffrn_reflns_limit_k_min -29
_diffrn_reflns_limit_l_max 26
_diffrn_reflns_limit_l_min -26
_diffrn_reflns_number 38830
_diffrn_reflns_point_group_measured_fraction_full 0.988
_diffrn_reflns_point_group_measured_fraction_max 0.985
_diffrn_reflns_theta_full 67.679
_diffrn_reflns_theta_max 68.342
_diffrn_reflns_theta_min 2.724
_diffrn_source 'fine-focus rotating anode'
_exptl_absorpt_coefficient_mu 0.550
_exptl_absorpt_correction_T_max 0.929
_exptl_absorpt_correction_T_min 0.620
_exptl_absorpt_correction_type multi-scan
_exptl_absorpt_process_details '<i>SADABS</i> (Krause et al., 2015)'
_exptl_crystal_colour 'dark red'
_exptl_crystal_density_diffrn 1.278
_exptl_crystal_description needle
_exptl_crystal_F_000 1216
_exptl_crystal_size_max 0.400
_exptl_crystal_size_mid 0.020
_exptl_crystal_size_min 0.010
_refine_diff_density_max 0.922
_refine_diff_density_min -0.218
_refine_diff_density_rms 0.051
_refine_ls_extinction_method none
_refine_ls_goodness_of_fit_ref 1.042
_refine_ls_hydrogen_treatment constr
_refine_ls_matrix_type full
_refine_ls_number_parameters 415
_refine_ls_number_reflns 5454
_refine_ls_number_restraints 0
_refine_ls_restrained_S_all 1.042
_refine_ls_R_factor_all 0.0976
_refine_ls_R_factor_gt 0.0525
_refine_ls_shift/su_max 0.000
_refine_ls_shift/su_mean 0.000
_refine_ls_structure_factor_coef Fsqd
_refine_ls_weighting_details 'w=1/[\s^2^(Fo^2^)+(0.0639P)^2^] where P=(Fo^2^+2Fc^2^)/3'
_refine_ls_weighting_scheme calc
_refine_ls_wR_factor_gt 0.1216
_refine_ls_wR_factor_ref 0.1461
_reflns_Friedel_coverage 0.000
_reflns_number_gt 3354
_reflns_number_total 5454
_reflns_threshold_expression 'I > 2\s(I)'
_cod_data_source_file jp9b04203_si_009.cif
_cod_data_source_block x15153
_cod_original_sg_symbol_H-M 'P 21/c'
_cod_database_code 1552740
_shelx_shelxl_version_number 2014/7
_shelx_space_group_comment
; 
The symmetry employed for this shelxl refinement is uniquely defined 
by the following loop, which should always be used as a source of 
symmetry information in preference to the above space-group names. 
They are only intended as comments. 
;
_shelx_estimated_absorpt_t_min 0.810
_shelx_estimated_absorpt_t_max 0.995
_exptl_absorpt_special_details
; 
In addition to absorption, multi-scan techniques also correct other slowly 
varying changes in scale factor over reciprocal space, such as those caused 
by x-ray beam inhomogeneity, goniometer imperfection, crystal decomposition, 
crystal longer than the x-ray beam cross section, absorption by the crystal 
mount etc.  These account, by and large, for much of the difference between 
estimated values of Tmin and Tmax and the _exptl_absorpt_correction_ values. 
;

loop_
_space_group_symop_operation_xyz
'x, y, z'
'-x, y+1/2, -z+1/2'
'-x, -y, -z'
'x, -y-1/2, z-1/2'

loop_
_atom_site_label
_atom_site_type_symbol
_atom_site_fract_x
_atom_site_fract_y
_atom_site_fract_z
_atom_site_U_iso_or_equiv
_atom_site_adp_type
_atom_site_occupancy
_atom_site_site_symmetry_order
_atom_site_calc_flag
_atom_site_refinement_flags_posn
_atom_site_refinement_flags_adp
C1 C 0.6914(4) 0.61067(10) 0.59556(11) 0.0240(5) Uani 1 1 d . .
C2 C 0.8850(4) 0.57420(11) 0.60781(12) 0.0253(5) Uani 1 1 d . .
C3 C 1.0209(4) 0.55578(11) 0.56103(12) 0.0287(6) Uani 1 1 d . .
H3A H 0.9778 0.5671 0.5199 0.034 Uiso 1 1 calc R U
C4 C 1.2113(4) 0.52228(11) 0.57413(12) 0.0297(6) Uani 1 1 d . .
H4A H 1.3005 0.5107 0.5423 0.036 Uiso 1 1 calc R U
C5 C 1.2761(4) 0.50480(11) 0.63453(13) 0.0297(6) Uani 1 1 d . .
H5A H 1.4119 0.4823 0.6435 0.036 Uiso 1 1 calc R U
C6 C 1.1470(4) 0.51963(11) 0.68010(12) 0.0274(6) Uani 1 1 d . .
H6A H 1.1915 0.5067 0.7205 0.033 Uiso 1 1 calc R U
C7 C 0.9455(4) 0.55435(10) 0.66856(12) 0.0248(5) Uani 1 1 d . .
C8 C 0.8020(4) 0.56833(11) 0.71475(12) 0.0256(6) Uani 1 1 d . .
C9 C 0.6316(4) 0.61165(10) 0.70547(11) 0.0246(5) Uani 1 1 d . .
C10 C 0.5166(4) 0.63357(11) 0.75469(12) 0.0262(6) Uani 1 1 d . .
C11 C 0.3587(4) 0.67769(11) 0.74413(12) 0.0281(6) Uani 1 1 d . .
C12 C 0.2546(5) 0.70365(12) 0.79341(13) 0.0355(7) Uani 1 1 d . .
H12A H 0.2929 0.6902 0.8339 0.043 Uiso 1 1 calc R U
C13 C 0.1033(5) 0.74671(13) 0.78399(14) 0.0421(7) Uani 1 1 d . .
H13A H 0.0359 0.7629 0.8174 0.050 Uiso 1 1 calc R U
C14 C 0.0462(5) 0.76746(13) 0.72385(13) 0.0411(7) Uani 1 1 d . .
H14A H -0.0626 0.7971 0.7170 0.049 Uiso 1 1 calc R U
C15 C 0.1454(5) 0.74537(12) 0.67618(13) 0.0347(6) Uani 1 1 d . .
H15A H 0.1078 0.7606 0.6365 0.042 Uiso 1 1 calc R U
C16 C 0.3045(4) 0.69998(11) 0.68375(12) 0.0273(6) Uani 1 1 d . .
C17 C 0.4153(4) 0.67840(11) 0.63456(12) 0.0262(6) Uani 1 1 d . .
C18 C 0.5791(4) 0.63413(10) 0.64441(12) 0.0245(5) Uani 1 1 d . .
C19 C 0.6098(4) 0.61967(11) 0.53233(12) 0.0268(6) Uani 1 1 d . .
C20 C 0.5577(4) 0.62083(11) 0.47768(12) 0.0274(6) Uani 1 1 d . .
C21 C 0.4907(4) 0.62259(11) 0.41280(11) 0.0264(6) Uani 1 1 d . .
C22 C 0.6447(5) 0.64388(12) 0.37377(13) 0.0361(7) Uani 1 1 d . .
H22A H 0.7917 0.6590 0.3902 0.043 Uiso 1 1 calc R U
C23 C 0.5844(5) 0.64312(13) 0.31122(13) 0.0404(7) Uani 1 1 d . .
H23A H 0.6909 0.6577 0.2850 0.048 Uiso 1 1 calc R U
C24 C 0.3730(5) 0.62165(13) 0.28647(13) 0.0369(7) Uani 1 1 d . .
H24A H 0.3330 0.6214 0.2434 0.044 Uiso 1 1 calc R U
C25 C 0.2178(5) 0.60018(12) 0.32491(13) 0.0341(6) Uani 1 1 d . .
H25A H 0.0716 0.5850 0.3080 0.041 Uiso 1 1 calc R U
C26 C 0.2755(4) 0.60087(11) 0.38754(12) 0.0305(6) Uani 1 1 d . .
H26A H 0.1679 0.5865 0.4136 0.037 Uiso 1 1 calc R U
C27 C 0.8286(4) 0.53322(11) 0.76758(12) 0.0280(6) Uani 1 1 d . .
C28 C 0.8694(4) 0.49722(11) 0.80470(12) 0.0280(6) Uani 1 1 d . .
C29 C 0.9232(4) 0.45271(11) 0.84686(12) 0.0272(6) Uani 1 1 d . .
C30 C 1.1268(4) 0.42111(12) 0.84346(13) 0.0313(6) Uani 1 1 d . .
H30A H 1.2323 0.4303 0.8144 0.038 Uiso 1 1 calc R U
C31 C 1.1749(5) 0.37683(12) 0.88193(13) 0.0341(6) Uani 1 1 d . .
H31A H 1.3150 0.3561 0.8798 0.041 Uiso 1 1 calc R U
C32 C 1.0220(4) 0.36236(11) 0.92346(12) 0.0318(6) Uani 1 1 d . .
H32A H 1.0546 0.3311 0.9491 0.038 Uiso 1 1 calc R U
C33 C 0.8204(5) 0.39326(12) 0.92789(13) 0.0339(6) Uani 1 1 d . .
H33A H 0.7157 0.3834 0.9569 0.041 Uiso 1 1 calc R U
C34 C 0.7716(5) 0.43814(12) 0.89040(13) 0.0323(6) Uani 1 1 d . .
H34A H 0.6340 0.4595 0.8940 0.039 Uiso 1 1 calc R U
C35 C 0.5641(4) 0.61338(11) 0.81888(11) 0.0260(6) Uani 1 1 d . .
C36 C 0.3952(4) 0.58239(11) 0.84508(12) 0.0307(6) Uani 1 1 d . .
H36A H 0.2527 0.5727 0.8210 0.037 Uiso 1 1 calc R U
C37 C 0.4312(4) 0.56548(12) 0.90537(12) 0.0316(6) Uani 1 1 d . .
H37A H 0.3134 0.5446 0.9224 0.038 Uiso 1 1 calc R U
C38 C 0.6377(5) 0.57878(12) 0.94094(13) 0.0363(7) Uani 1 1 d . .
H38A H 0.6649 0.5663 0.9821 0.044 Uiso 1 1 calc R U
C39 C 0.8066(5) 0.61086(12) 0.91553(13) 0.0346(6) Uani 1 1 d . .
H39A H 0.9479 0.6210 0.9398 0.041 Uiso 1 1 calc R U
C40 C 0.7680(4) 0.62768(12) 0.85537(12) 0.0316(6) Uani 1 1 d . .
H40A H 0.8836 0.6495 0.8386 0.038 Uiso 1 1 calc R U
C41 C 0.3663(4) 0.70709(11) 0.57458(12) 0.0255(5) Uani 1 1 d . .
C42 C 0.5299(4) 0.74423(11) 0.55498(12) 0.0292(6) Uani 1 1 d . .
H42A H 0.6769 0.7495 0.5790 0.035 Uiso 1 1 calc R U
C43 C 0.4804(5) 0.77348(12) 0.50106(12) 0.0323(6) Uani 1 1 d . .
H43A H 0.5938 0.7983 0.4880 0.039 Uiso 1 1 calc R U
C44 C 0.2649(5) 0.76661(12) 0.46607(13) 0.0348(7) Uani 1 1 d . .
H44A H 0.2310 0.7864 0.4288 0.042 Uiso 1 1 calc R U
C45 C 0.0995(5) 0.73079(12) 0.48572(12) 0.0332(6) Uani 1 1 d . .
H45A H -0.0491 0.7265 0.4622 0.040 Uiso 1 1 calc R U
C46 C 0.1501(4) 0.70136(11) 0.53929(12) 0.0292(6) Uani 1 1 d . .
H46A H 0.0355 0.6768 0.5523 0.035 Uiso 1 1 calc R U

loop_
_atom_site_aniso_label
_atom_site_aniso_U_11
_atom_site_aniso_U_22
_atom_site_aniso_U_33
_atom_site_aniso_U_23
_atom_site_aniso_U_13
_atom_site_aniso_U_12
C1 0.0180(12) 0.0262(14) 0.0281(13) -0.0006(10) 0.0043(10) -0.0020(9)
C2 0.0178(13) 0.0271(14) 0.0315(14) 0.0012(10) 0.0046(10) -0.0033(10)
C3 0.0277(14) 0.0315(15) 0.0279(14) -0.0021(11) 0.0069(11) -0.0043(11)
C4 0.0223(13) 0.0329(15) 0.0354(15) -0.0043(11) 0.0094(11) 0.0016(11)
C5 0.0205(13) 0.0284(15) 0.0407(16) -0.0008(11) 0.0059(11) -0.0003(10)
C6 0.0223(13) 0.0291(15) 0.0306(14) 0.0002(11) 0.0027(10) -0.0007(10)
C7 0.0192(12) 0.0237(14) 0.0318(14) -0.0019(10) 0.0037(10) -0.0029(10)
C8 0.0174(12) 0.0290(15) 0.0309(14) 0.0014(10) 0.0047(10) -0.0019(10)
C9 0.0165(12) 0.0292(15) 0.0282(13) -0.0023(10) 0.0028(10) -0.0017(10)
C10 0.0199(13) 0.0296(15) 0.0293(14) -0.0004(10) 0.0036(10) -0.0028(10)
C11 0.0225(13) 0.0336(16) 0.0293(14) -0.0002(11) 0.0085(10) 0.0005(11)
C12 0.0368(16) 0.0413(18) 0.0304(15) 0.0016(12) 0.0125(12) 0.0054(13)
C13 0.0519(19) 0.0417(18) 0.0357(17) 0.0057(13) 0.0192(13) 0.0164(14)
C14 0.0450(18) 0.0412(18) 0.0392(17) 0.0054(13) 0.0149(13) 0.0197(13)
C15 0.0316(15) 0.0385(17) 0.0348(16) 0.0020(12) 0.0081(12) 0.0061(12)
C16 0.0210(13) 0.0321(15) 0.0301(14) 0.0012(11) 0.0083(10) 0.0021(11)
C17 0.0186(13) 0.0289(15) 0.0308(14) 0.0012(10) 0.0024(10) -0.0019(10)
C18 0.0165(12) 0.0277(14) 0.0294(13) 0.0009(10) 0.0029(10) -0.0031(10)
C19 0.0221(13) 0.0267(14) 0.0330(15) 0.0002(11) 0.0092(10) 0.0002(10)
C20 0.0218(13) 0.0314(15) 0.0300(14) -0.0035(11) 0.0074(10) 0.000(1)
C21 0.0231(13) 0.0293(15) 0.0270(13) -0.0058(10) 0.0039(10) 0.0047(10)
C22 0.0295(15) 0.0465(19) 0.0321(15) -0.0019(12) 0.0036(11) -0.0105(12)
C23 0.0381(17) 0.053(2) 0.0310(15) -0.0017(13) 0.0090(12) -0.0138(13)
C24 0.0346(16) 0.0461(18) 0.0290(15) 0.0004(13) -0.0013(11) -0.0010(13)
C25 0.0257(14) 0.0408(17) 0.0348(15) -0.0020(12) -0.0003(11) 0.0003(12)
C26 0.0219(13) 0.0364(16) 0.0340(15) 0.0008(11) 0.0074(11) -0.0013(11)
C27 0.0217(13) 0.0341(16) 0.0286(14) -0.0039(11) 0.0049(10) 0.0001(11)
C28 0.0214(13) 0.0319(15) 0.0310(14) -0.0009(11) 0.0035(10) 0.001(1)
C29 0.0248(13) 0.0294(15) 0.0269(13) -0.0006(10) 0.0003(10) -0.0015(10)
C30 0.0252(14) 0.0349(16) 0.0336(15) -0.0016(11) 0.0022(11) 0.0013(11)
C31 0.0277(14) 0.0344(16) 0.0390(16) -0.0041(12) -0.0023(11) 0.0051(11)
C32 0.0324(15) 0.0320(16) 0.0298(14) 0.0037(11) -0.0022(11) -0.0005(11)
C33 0.0313(15) 0.0371(17) 0.0336(15) 0.0047(12) 0.0045(11) -0.0039(12)
C34 0.0300(14) 0.0346(16) 0.0330(15) 0.0007(12) 0.0061(11) 0.0009(11)
C35 0.0241(13) 0.0284(15) 0.0262(13) -0.0015(10) 0.0064(10) 0.0017(10)
C36 0.0199(13) 0.0384(16) 0.0343(15) 0.0010(12) 0.0047(11) 0.0028(11)
C37 0.0261(14) 0.0372(17) 0.0327(15) 0.0035(11) 0.0087(11) 0.0016(11)
C38 0.0356(16) 0.0418(18) 0.0317(15) -0.0015(12) 0.0041(12) 0.0079(12)
C39 0.0257(14) 0.0390(18) 0.0384(16) -0.0032(12) 0.0006(11) 0.0026(11)
C40 0.0247(14) 0.0373(16) 0.0332(15) -0.0032(12) 0.0056(11) -0.0007(11)
C41 0.0199(13) 0.0284(14) 0.0285(13) -0.0024(10) 0.0042(10) 0.0009(10)
C42 0.0217(13) 0.0299(15) 0.0356(15) -0.0017(11) 0.0019(11) -0.0016(10)
C43 0.0313(15) 0.0329(16) 0.0346(15) 0.0011(12) 0.0121(11) -0.0010(11)
C44 0.0370(16) 0.0412(18) 0.0270(14) -0.0012(12) 0.0071(12) 0.0067(12)
C45 0.0257(14) 0.0408(17) 0.0320(15) -0.0078(12) -0.0013(11) 0.0030(11)
C46 0.0231(13) 0.0296(15) 0.0353(15) -0.0028(11) 0.0053(11) -0.001(1)

loop_
_atom_type_symbol
_atom_type_description
_atom_type_scat_dispersion_real
_atom_type_scat_dispersion_imag
_atom_type_scat_source
C C 0.0181 0.0091 'International Tables Vol C Tables 4.2.6.8 and 6.1.1.4'
H H 0.0000 0.0000 'International Tables Vol C Tables 4.2.6.8 and 6.1.1.4'

loop_
_geom_angle_atom_site_label_1
_geom_angle_atom_site_label_2
_geom_angle_atom_site_label_3
_geom_angle
C2 C1 C18 120.6(2)
C2 C1 C19 116.3(2)
C18 C1 C19 122.9(2)
C1 C2 C3 122.1(2)
C1 C2 C7 119.5(2)
C3 C2 C7 118.3(2)
C4 C3 C2 121.2(2)
C4 C3 H3A 119.4
C2 C3 H3A 119.4
C3 C4 C5 120.1(2)
C3 C4 H4A 119.9
C5 C4 H4A 119.9
C6 C5 C4 120.7(2)
C6 C5 H5A 119.7
C4 C5 H5A 119.7
C5 C6 C7 121.2(3)
C5 C6 H6A 119.4
C7 C6 H6A 119.4
C8 C7 C6 122.2(2)
C8 C7 C2 119.5(2)
C6 C7 C2 118.3(2)
C7 C8 C9 120.8(2)
C7 C8 C27 114.9(2)
C9 C8 C27 124.2(2)
C10 C9 C8 121.8(2)
C10 C9 C18 119.7(2)
C8 C9 C18 118.5(2)
C11 C10 C9 119.9(2)
C11 C10 C35 117.1(2)
C9 C10 C35 123.0(2)
C10 C11 C16 120.7(2)
C10 C11 C12 121.4(2)
C16 C11 C12 117.8(2)
C13 C12 C11 122.1(3)
C13 C12 H12A 119.0
C11 C12 H12A 119.0
C12 C13 C14 119.6(3)
C12 C13 H13A 120.2
C14 C13 H13A 120.2
C15 C14 C13 120.5(3)
C15 C14 H14A 119.7
C13 C14 H14A 119.7
C14 C15 C16 122.0(3)
C14 C15 H15A 119.0
C16 C15 H15A 119.0
C17 C16 C15 122.0(2)
C17 C16 C11 119.9(2)
C15 C16 C11 118.0(2)
C16 C17 C18 120.3(2)
C16 C17 C41 116.6(2)
C18 C17 C41 122.9(2)
C17 C18 C1 121.8(2)
C17 C18 C9 119.4(2)
C1 C18 C9 118.8(2)
C20 C19 C1 171.1(3)
C19 C20 C21 178.8(3)
C22 C21 C26 118.8(2)
C22 C21 C20 120.3(2)
C26 C21 C20 120.8(2)
C23 C22 C21 120.2(3)
C23 C22 H22A 119.9
C21 C22 H22A 119.9
C24 C23 C22 120.9(3)
C24 C23 H23A 119.5
C22 C23 H23A 119.5
C23 C24 C25 119.5(3)
C23 C24 H24A 120.3
C25 C24 H24A 120.3
C26 C25 C24 120.2(3)
C26 C25 H25A 119.9
C24 C25 H25A 119.9
C25 C26 C21 120.4(2)
C25 C26 H26A 119.8
C21 C26 H26A 119.8
C28 C27 C8 167.8(3)
C27 C28 C29 177.2(3)
C30 C29 C34 118.4(3)
C30 C29 C28 119.9(2)
C34 C29 C28 121.7(2)
C31 C30 C29 120.4(3)
C31 C30 H30A 119.8
C29 C30 H30A 119.8
C32 C31 C30 120.5(3)
C32 C31 H31A 119.7
C30 C31 H31A 119.7
C31 C32 C33 120.0(3)
C31 C32 H32A 120.0
C33 C32 H32A 120.0
C34 C33 C32 120.1(2)
C34 C33 H33A 119.9
C32 C33 H33A 119.9
C33 C34 C29 120.5(2)
C33 C34 H34A 119.7
C29 C34 H34A 119.7
C40 C35 C36 118.1(2)
C40 C35 C10 121.5(2)
C36 C35 C10 120.3(2)
C37 C36 C35 121.2(2)
C37 C36 H36A 119.4
C35 C36 H36A 119.4
C38 C37 C36 120.3(3)
C38 C37 H37A 119.9
C36 C37 H37A 119.9
C37 C38 C39 119.1(3)
C37 C38 H38A 120.5
C39 C38 H38A 120.5
C40 C39 C38 120.1(3)
C40 C39 H39A 120.0
C38 C39 H39A 120.0
C39 C40 C35 121.3(3)
C39 C40 H40A 119.4
C35 C40 H40A 119.4
C46 C41 C42 118.3(2)
C46 C41 C17 121.2(2)
C42 C41 C17 120.3(2)
C43 C42 C41 120.8(2)
C43 C42 H42A 119.6
C41 C42 H42A 119.6
C42 C43 C44 120.0(3)
C42 C43 H43A 120.0
C44 C43 H43A 120.0
C45 C44 C43 119.7(3)
C45 C44 H44A 120.2
C43 C44 H44A 120.2
C46 C45 C44 120.2(2)
C46 C45 H45A 119.9
C44 C45 H45A 119.9
C45 C46 C41 121.0(2)
C45 C46 H46A 119.5
C41 C46 H46A 119.5

loop_
_geom_bond_atom_site_label_1
_geom_bond_atom_site_label_2
_geom_bond_distance
C1 C2 1.417(4)
C1 C18 1.426(3)
C1 C19 1.434(3)
C2 C3 1.424(4)
C2 C7 1.426(4)
C3 C4 1.362(4)
C3 H3A 0.9500
C4 C5 1.404(4)
C4 H4A 0.9500
C5 C6 1.354(4)
C5 H5A 0.9500
C6 C7 1.425(4)
C6 H6A 0.9500
C7 C8 1.412(3)
C8 C9 1.430(3)
C8 C27 1.434(4)
C9 C10 1.427(3)
C9 C18 1.449(3)
C10 C11 1.401(4)
C10 C35 1.490(4)
C11 C16 1.435(4)
C11 C12 1.435(4)
C12 C13 1.356(4)
C12 H12A 0.9500
C13 C14 1.419(4)
C13 H13A 0.9500
C14 C15 1.353(4)
C14 H14A 0.9500
C15 C16 1.424(4)
C15 H15A 0.9500
C16 C17 1.411(4)
C17 C18 1.423(4)
C17 C41 1.490(3)
C19 C20 1.206(4)
C20 C21 1.436(3)
C21 C22 1.391(4)
C21 C26 1.395(4)
C22 C23 1.380(4)
C22 H22A 0.9500
C23 C24 1.371(4)
C23 H23A 0.9500
C24 C25 1.389(4)
C24 H24A 0.9500
C25 C26 1.380(4)
C25 H25A 0.9500
C26 H26A 0.9500
C27 C28 1.199(4)
C28 C29 1.433(4)
C29 C30 1.400(4)
C29 C34 1.402(4)
C30 C31 1.375(4)
C30 H30A 0.9500
C31 C32 1.374(4)
C31 H31A 0.9500
C32 C33 1.385(4)
C32 H32A 0.9500
C33 C34 1.374(4)
C33 H33A 0.9500
C34 H34A 0.9500
C35 C40 1.384(4)
C35 C36 1.394(4)
C36 C37 1.381(4)
C36 H36A 0.9500
C37 C38 1.380(4)
C37 H37A 0.9500
C38 C39 1.400(4)
C38 H38A 0.9500
C39 C40 1.378(4)
C39 H39A 0.9500
C40 H40A 0.9500
C41 C46 1.391(4)
C41 C42 1.397(4)
C42 C43 1.383(4)
C42 H42A 0.9500
C43 C44 1.388(4)
C43 H43A 0.9500
C44 C45 1.385(4)
C44 H44A 0.9500
C45 C46 1.380(4)
C45 H45A 0.9500
C46 H46A 0.9500

loop_
_geom_torsion_atom_site_label_1
_geom_torsion_atom_site_label_2
_geom_torsion_atom_site_label_3
_geom_torsion_atom_site_label_4
_geom_torsion
C18 C1 C2 C3 -171.5(2)
C19 C1 C2 C3 11.8(4)
C18 C1 C2 C7 9.4(4)
C19 C1 C2 C7 -167.2(2)
C1 C2 C3 C4 177.7(2)
C7 C2 C3 C4 -3.3(4)
C2 C3 C4 C5 0.6(4)
C3 C4 C5 C6 1.9(4)
C4 C5 C6 C7 -1.5(4)
C5 C6 C7 C8 177.1(2)
C5 C6 C7 C2 -1.3(4)
C1 C2 C7 C8 4.3(4)
C3 C2 C7 C8 -174.8(2)
C1 C2 C7 C6 -177.3(2)
C3 C2 C7 C6 3.5(3)
C6 C7 C8 C9 167.2(2)
C2 C7 C8 C9 -14.5(4)
C6 C7 C8 C27 -17.8(4)
C2 C7 C8 C27 160.6(2)
C7 C8 C9 C10 -168.0(2)
C27 C8 C9 C10 17.4(4)
C7 C8 C9 C18 11.0(4)
C27 C8 C9 C18 -163.7(2)
C8 C9 C10 C11 177.1(2)
C18 C9 C10 C11 -1.8(4)
C8 C9 C10 C35 0.0(4)
C18 C9 C10 C35 -178.9(2)
C9 C10 C11 C16 2.2(4)
C35 C10 C11 C16 179.5(2)
C9 C10 C11 C12 -174.9(2)
C35 C10 C11 C12 2.4(4)
C10 C11 C12 C13 179.4(3)
C16 C11 C12 C13 2.2(4)
C11 C12 C13 C14 -0.6(5)
C12 C13 C14 C15 -1.4(5)
C13 C14 C15 C16 1.7(5)
C14 C15 C16 C17 -177.4(3)
C14 C15 C16 C11 0.0(4)
C10 C11 C16 C17 -1.7(4)
C12 C11 C16 C17 175.5(2)
C10 C11 C16 C15 -179.1(2)
C12 C11 C16 C15 -1.8(4)
C15 C16 C17 C18 178.0(2)
C11 C16 C17 C18 0.7(4)
C15 C16 C17 C41 2.7(4)
C11 C16 C17 C41 -174.6(2)
C16 C17 C18 C1 178.9(2)
C41 C17 C18 C1 -6.1(4)
C16 C17 C18 C9 -0.3(4)
C41 C17 C18 C9 174.7(2)
C2 C1 C18 C17 168.0(2)
C19 C1 C18 C17 -15.6(4)
C2 C1 C18 C9 -12.8(4)
C19 C1 C18 C9 163.6(2)
C10 C9 C18 C17 0.9(4)
C8 C9 C18 C17 -178.1(2)
C10 C9 C18 C1 -178.4(2)
C8 C9 C18 C1 2.6(3)
C26 C21 C22 C23 -0.3(4)
C20 C21 C22 C23 176.9(3)
C21 C22 C23 C24 0.1(5)
C22 C23 C24 C25 -0.2(5)
C23 C24 C25 C26 0.5(5)
C24 C25 C26 C21 -0.6(4)
C22 C21 C26 C25 0.5(4)
C20 C21 C26 C25 -176.7(2)
C7 C8 C27 C28 -18.1(14)
C9 C8 C27 C28 156.8(12)
C34 C29 C30 C31 0.2(4)
C28 C29 C30 C31 -177.2(2)
C29 C30 C31 C32 1.2(4)
C30 C31 C32 C33 -1.6(4)
C31 C32 C33 C34 0.6(4)
C32 C33 C34 C29 0.8(4)
C30 C29 C34 C33 -1.2(4)
C28 C29 C34 C33 176.2(3)
C11 C10 C35 C40 -101.6(3)
C9 C10 C35 C40 75.6(3)
C11 C10 C35 C36 74.0(3)
C9 C10 C35 C36 -108.8(3)
C40 C35 C36 C37 -1.2(4)
C10 C35 C36 C37 -176.9(2)
C35 C36 C37 C38 -0.4(4)
C36 C37 C38 C39 1.8(4)
C37 C38 C39 C40 -1.5(4)
C38 C39 C40 C35 -0.1(4)
C36 C35 C40 C39 1.4(4)
C10 C35 C40 C39 177.2(2)
C16 C17 C41 C46 -73.9(3)
C18 C17 C41 C46 110.9(3)
C16 C17 C41 C42 100.5(3)
C18 C17 C41 C42 -74.6(3)
C46 C41 C42 C43 -1.6(4)
C17 C41 C42 C43 -176.3(2)
C41 C42 C43 C44 0.8(4)
C42 C43 C44 C45 0.6(4)
C43 C44 C45 C46 -1.1(4)
C44 C45 C46 C41 0.2(4)
C42 C41 C46 C45 1.2(4)
C17 C41 C46 C45 175.7(2)
